data_7701672
loop_
_publ_author_name
'Shi, Jian Yun'
'Chen, Peng Yun'
'Wu, Ming Ze'
'Tian, Li'
'Liu, Zhong Yi'

_publ_section_title
;
 Synthesis of a series of hetero-multi-spin Ln<sub>2</sub>Cu<sub>3</sub>
 complexes based on a methyl-pyrazole nitronyl nitroxide radical with slow
 magnetic relaxation behaviors.
;
_journal_issue 25
_journal_name_full 'Dalton transactions (Cambridge, England : 2003)'
_journal_page_first 9187
_journal_page_last 9193
_journal_paper_doi 10.1039/c9dt00981g
_journal_volume 48
_journal_year 2019
_chemical_formula_moiety 'C52 H40 Cu1.5 F36 N8 O16 Tb'
_chemical_formula_sum 'C52 H40 Cu1.5 F36 N8 O16 Tb'
_chemical_formula_weight 1971.15
_space_group_crystal_system triclinic
_space_group_IT_number 2
_space_group_name_Hall '-P 1'
_space_group_name_H-M_alt 'P -1'
_atom_sites_solution_hydrogens geom
_atom_sites_solution_primary dual
_audit_block_doi 10.5517/ccdc.csd.cc21t7sx
_audit_creation_date 2018-11-28
_audit_creation_method
;
Olex2 1.2-beta
(compiled 2018.05.29 svn.r3508 for OlexSys, GUI svn.r5506)
;
_audit_update_record
;
2019-03-05 deposited with the CCDC.	2019-05-31 downloaded from the CCDC.
;
_cell_angle_alpha 94.5361(15)
_cell_angle_beta 92.4970(15)
_cell_angle_gamma 95.6302(15)
_cell_formula_units_Z 2
_cell_length_a 11.9225(2)
_cell_length_b 18.3300(3)
_cell_length_c 20.3485(4)
_cell_measurement_reflns_used 18887
_cell_measurement_temperature 150.00(10)
_cell_measurement_theta_max 73.7450
_cell_measurement_theta_min 2.3900
_cell_volume 4405.73(14)
_computing_cell_refinement 'CrysAlisPro 1.171.39.46 (Rigaku OD, 2018)'
_computing_data_collection 'CrysAlisPro 1.171.39.46 (Rigaku OD, 2018)'
_computing_data_reduction 'CrysAlisPro 1.171.39.46 (Rigaku OD, 2018)'
_computing_molecular_graphics 'Olex2 (Dolomanov et al., 2009)'
_computing_publication_material 'Olex2 (Dolomanov et al., 2009)'
_computing_structure_refinement 'ShelXL (Sheldrick, 2015)'
_computing_structure_solution 'ShelXT (Sheldrick, 2015)'
_diffrn_ambient_environment N~2~
_diffrn_ambient_temperature 150.00(10)
_diffrn_detector 'CCD plate'
_diffrn_detector_area_resol_mean 5.2740
_diffrn_detector_type AtlasS2
_diffrn_measured_fraction_theta_full 1.000
_diffrn_measured_fraction_theta_max 1.000
_diffrn_measurement_details
;
List of Runs (angles in degrees, time in seconds):

  # Type    Start    End  Width  t~exp~   \w     \q     \k     \f   Frames
#--------------------------------------------------------------------------
  1  \w    -91.00 -48.00   1.00    1.27    --  -41.49 125.00  30.00   43
  2  \w    -63.00  32.00   1.00    1.27    --  -41.49  38.00-150.00   95
  3  \w    -30.00  -2.00   1.00    1.27    --  -41.49 125.00  30.00   28
  4  \w   -116.00 -17.00   1.00    1.27    --  -41.49 -38.00  30.00   99
  5  \w     25.00  52.00   1.00    1.27    --   41.49-125.00  30.00   27
  6  \w     21.00  69.00   1.00    1.27    --   41.49 -77.00-150.00   48
  7  \w     15.00 101.00   1.00    1.27    --   41.49  57.00 -30.00   86
  8  \w     42.00 107.00   1.00    5.10    --  107.08 -95.00-120.00   65
  9  \w     52.00 118.00   1.00    5.10    --  107.08-125.00-180.00   66
 10  \w     32.00 135.00   1.00    5.10    --  107.08 -30.00-180.00  103
 11  \w     70.00 117.00   1.00    5.10    --  107.08  15.00 120.00   47
 12  \w     83.00 118.00   1.00    5.10    --  107.08-125.00  30.00   35
 13  \w     50.00  76.00   1.00    5.10    --  107.08 -95.00 -60.00   26
 14  \w     82.00 153.00   1.00    5.10    --  107.08  30.00  30.00   71
 15  \w     37.00  63.00   1.00    5.10    --  107.08-125.00  30.00   26
 16  \w     54.00 137.00   1.00    5.10    --  107.08  15.00-180.00   83
 17  \w     40.00 132.00   1.00    5.10    --  107.08 -61.00 -60.00   92
 18  \w    126.00 152.00   1.00    5.10    --  107.08 125.00-120.00   26
 19  \w    105.00 178.00   1.00    5.10    --  107.08 125.00 -60.00   73
 20  \w    106.00 138.00   1.00    5.10    --  107.08 125.00 -30.00   32
 21  \w     96.00 140.00   1.00    5.10    --  107.08 -77.00 -30.00   44
;
_diffrn_measurement_device 'four-circle diffractometer'
_diffrn_measurement_device_type 'SuperNova, Dual, Cu at home/near, AtlasS2'
_diffrn_measurement_method '\w scans'
_diffrn_orient_matrix_type 'CrysAlisPro convention (1999,Acta A55,543-557)'
_diffrn_orient_matrix_UB_11 -0.0595364000
_diffrn_orient_matrix_UB_12 -0.0600943000
_diffrn_orient_matrix_UB_13 -0.0503967000
_diffrn_orient_matrix_UB_21 -0.1100370000
_diffrn_orient_matrix_UB_22 0.0373110000
_diffrn_orient_matrix_UB_23 0.0043636000
_diffrn_orient_matrix_UB_31 0.0353738000
_diffrn_orient_matrix_UB_32 0.0466846000
_diffrn_orient_matrix_UB_33 -0.0567850000
_diffrn_radiation_monochromator mirror
_diffrn_radiation_probe x-ray
_diffrn_radiation_type CuK\a
_diffrn_radiation_wavelength 1.54184
_diffrn_reflns_av_R_equivalents 0.0455
_diffrn_reflns_av_unetI/netI 0.0504
_diffrn_reflns_Laue_measured_fraction_full 1.000
_diffrn_reflns_Laue_measured_fraction_max 1.000
_diffrn_reflns_limit_h_max 14
_diffrn_reflns_limit_h_min -11
_diffrn_reflns_limit_k_max 21
_diffrn_reflns_limit_k_min -21
_diffrn_reflns_limit_l_max 23
_diffrn_reflns_limit_l_min -24
_diffrn_reflns_number 30960
_diffrn_reflns_point_group_measured_fraction_full 1.000
_diffrn_reflns_point_group_measured_fraction_max 1.000
_diffrn_reflns_theta_full 67.079
_diffrn_reflns_theta_max 67.079
_diffrn_reflns_theta_min 2.181
_diffrn_source 'micro-focus sealed X-ray tube'
_diffrn_source_type 'SuperNova (Cu) X-ray Source'
_exptl_absorpt_coefficient_mu 5.528
_exptl_absorpt_correction_T_max 1.00000
_exptl_absorpt_correction_T_min 0.09203
_exptl_absorpt_correction_type multi-scan
_exptl_absorpt_process_details
;
CrysAlisPro 1.171.39.46 (Rigaku Oxford Diffraction, 2018)
Empirical absorption correction using spherical harmonics,
 implemented in SCALE3 ABSPACK scaling algorithm.
;
_exptl_crystal_colour green
_exptl_crystal_colour_primary green
_exptl_crystal_density_diffrn 1.486
_exptl_crystal_description block
_exptl_crystal_F_000 1937
_exptl_crystal_size_max 0.25
_exptl_crystal_size_mid 0.24
_exptl_crystal_size_min 0.2
_platon_squeeze_details
;
TITL A180918c  P -1         R = 0.08
CELL   11.9225   18.3300   20.3485     94.54     92.50     95.63
SPGR P-1
# Solvent Accessible Volume =    1145.9
# Electrons Found in S.A.V. =     242.5
# Note: Atoms in Void as Cxxx and Qxxx all others
C101 0.598 0.555 0.124 !       3.53 eA-3
C102 0.623 0.492 0.115 !       3.37 eA-3
C103 0.503 0.484 0.003 !       3.21 eA-3
C104 0.536 0.030 0.478 !       3.17 eA-3
C105 0.514 0.027 0.427 !       3.15 eA-3
C106 0.580 0.091 0.388 !       2.87 eA-3
C107 0.531 0.460 0.064 !       2.82 eA-3
C108 0.046 1.000 0.109 !       2.49 eA-3
C109 0.590 0.556 0.050 !       2.45 eA-3
C110 0.953 0.019 0.114 !       2.27 eA-3
C111 0.142 0.037 0.131 !       2.04 eA-3
C112 0.844 0.974 0.103 !       1.77 eA-3
C113 0.563 0.114 0.325 !       1.63 eA-3
C114 0.735 0.007 0.099 !       1.61 eA-3
C115 0.251 0.018 0.135 !       1.45 eA-3
Q116 0.861 0.788 0.279 !       1.43 eA-3
Q117 0.574 0.207 0.160 !       1.43 eA-3
Q118 0.234 0.367 0.338 !       1.35 eA-3
Q119 0.671 0.755 0.089 !       1.28 eA-3
C120 0.170 0.092 0.116 !       1.20 eA-3
Q121 0.247 0.643 0.270 !       1.17 eA-3
Q122 0.737 0.822 0.111 !       1.12 eA-3
Q123 0.014 0.877 0.273 !       1.06 eA-3
Q124 0.999 0.792 0.205 !       1.05 eA-3
Q125 0.969 0.853 0.318 !       0.98 eA-3
Q126 0.532 0.122 0.116 !       0.96 eA-3
Q127 0.608 0.225 0.065 !       0.92 eA-3
Q128 0.282 0.650 0.361 !       0.91 eA-3
Q129 0.316 0.626 0.294 !       0.87 eA-3
Q130 0.231 0.428 0.427 !       0.79 eA-3
C131 0.392 0.974 0.097 !       0.75 eA-3
C132 0.547 0.968 0.097 !       0.72 eA-3
Q133 0.048 0.371 0.374 !       0.71 eA-3
Q134 0.595 0.258 0.093 !       0.70 eA-3
Q135 0.440 0.863 0.208 !       0.68 eA-3
Q136 0.250 0.211 0.127 !       0.68 eA-3
Q137 0.561 0.141 0.033 !       0.65 eA-3
Q138 0.861 0.318 0.239 !       0.63 eA-3
Q139 0.108 0.436 0.441 !       0.58 eA-3
Q140 0.606 0.878 0.271 !       0.58 eA-3
C141 0.470 0.978 0.110 !       0.58 eA-3
Q142 0.233 0.251 0.184 !       0.58 eA-3
Q143 0.447 0.894 0.270 !       0.57 eA-3
Q144 0.375 0.668 0.213 !       0.56 eA-3
Q145 0.684 0.811 0.406 !       0.55 eA-3
C146 0.624 0.011 0.498 !       0.53 eA-3
Q147 0.810 0.842 0.094 !       0.52 eA-3
Q148 0.919 0.578 0.421 !       0.50 eA-3
;
_refine_diff_density_max 1.112
_refine_diff_density_min -1.457
_refine_diff_density_rms 0.081
_refine_ls_extinction_method none
_refine_ls_goodness_of_fit_ref 1.023
_refine_ls_hydrogen_treatment constr
_refine_ls_matrix_type full
_refine_ls_number_parameters 1079
_refine_ls_number_reflns 15726
_refine_ls_number_restraints 144
_refine_ls_restrained_S_all 1.086
_refine_ls_R_factor_all 0.0465
_refine_ls_R_factor_gt 0.0439
_refine_ls_shift/su_max 0.001
_refine_ls_shift/su_mean 0.000
_refine_ls_structure_factor_coef Fsqd
_refine_ls_weighting_details 'w=1/[\s^2^(Fo^2^)+(0.0634P)^2^+3.6248P] where P=(Fo^2^+2Fc^2^)/3'
_refine_ls_weighting_scheme calc
_refine_ls_wR_factor_gt 0.1123
_refine_ls_wR_factor_ref 0.1146
_reflns_Friedel_coverage 0.000
_reflns_number_gt 14815
_reflns_number_total 15726
_reflns_threshold_expression 'I > 2\s(I)'
_cod_data_source_file c9dt00981g2.cif
_cod_data_source_block a180918c_sq
_cod_original_cell_volume 4405.71(14)
_cod_original_formula_sum 'C52 H40 Cu1.50 F36 N8 O16 Tb'
_cod_database_code 7701672
_shelx_shelxl_version_number 2014/7
_shelx_space_group_comment
;
The symmetry employed for this shelxl refinement is uniquely defined
by the following loop, which should always be used as a source of
symmetry information in preference to the above space-group names.
They are only intended as comments.
;
_shelx_estimated_absorpt_t_max 0.404
_shelx_estimated_absorpt_t_min 0.339
_reflns_odcompleteness_completeness 99.99
_reflns_odcompleteness_iscentric 1
_reflns_odcompleteness_theta 66.97
_olex2_refinement_description
;
1. Fixed Uiso
 At 1.2 times of:
  All C(H) groups
 At 1.5 times of:
  All C(H,H,H) groups
2. Restrained distances
 F18-C37 = F18A-C37 = F17-C37 = F17A-C37 = F16-C37 = F16A-C37
 1.35 with sigma of 0.01
 F32-C48 = F33A-C48 = F33-C48 = F31A-C48 = F31-C48 = F32A-C48
 1.35 with sigma of 0.01
 F35-C52 = F35A-C52 = F36-C52 = F36A-C52 = F34-C52 = F34A-C52
 1.35 with sigma of 0.01
 F18-F16 \\sim F16-F17
 with sigma of 0.001
 F17-F18 \\sim F18-F16
 with sigma of 0.001
 F16-F17 \\sim F17-F18
 with sigma of 0.001
 F18A-F16A \\sim F16A-F17A
 with sigma of 0.001
 F17A-F18A \\sim F18A-F16A
 with sigma of 0.001
 F16A-F17A \\sim F17A-F18A
 with sigma of 0.001
 F32-F33 \\sim F33-F31
 with sigma of 0.001
 F31-F32 \\sim F32-F33
 with sigma of 0.001
 F33-F31 \\sim F31-F32
 with sigma of 0.001
 F32A-F33A \\sim F33A-F31A
 with sigma of 0.001
 F31A-F32A \\sim F32A-F33A
 with sigma of 0.001
 F33A-F31A \\sim F31A-F32A
 with sigma of 0.001
 F36-F34 \\sim F34-F35
 with sigma of 0.001
 F35-F36 \\sim F36-F34
 with sigma of 0.001
 F34-F35 \\sim F35-F36
 with sigma of 0.001
 F35A-F36A \\sim F36A-F34A
 with sigma of 0.001
 F34A-F35A \\sim F35A-F36A
 with sigma of 0.001
 F36A-F34A \\sim F34A-F35A
 with sigma of 0.001
3. Uiso/Uaniso restraints and constraints
Uanis(F34) \\sim Ueq, Uanis(F35) \\sim Ueq, Uanis(F36) \\sim Ueq, Uanis(F31)
\\sim Ueq, Uanis(F33) \\sim Ueq, Uanis(F32) \\sim Ueq, Uanis(F21) \\sim Ueq,
Uanis(F19) \\sim Ueq, Uanis(F18) \\sim Ueq, Uanis(F16) \\sim Ueq, Uanis(F17)
\\sim Ueq, Uanis(F8) \\sim Ueq, Uanis(F7) \\sim Ueq, Uanis(F9) \\sim Ueq,
Uanis(F20) \\sim Ueq: with sigma of 0.005 and sigma for terminal atoms of 0.005
Uanis(F16) \\sim Ueq, Uanis(F32) \\sim Ueq: with sigma of 0.005 and sigma for
terminal atoms of 0.005
Uanis(F16) \\sim Ueq, Uanis(F34) \\sim Ueq, Uanis(F16A) \\sim Ueq: with sigma
of 0.005 and sigma for terminal atoms of 0.005
Uanis(F34) \\sim Ueq, Uanis(F32A) \\sim Ueq, Uanis(F31) \\sim Ueq: with sigma
of 0.005 and sigma for terminal atoms of 0.005
Uanis(F31A) \\sim Ueq, Uanis(F33) \\sim Ueq: with sigma of 0.005 and sigma for
terminal atoms of 0.005
Uanis(F18) = Uanis(F18A)
Uanis(F17) = Uanis(F17A)
Uanis(F16) = Uanis(F16A)
Uanis(F32) = Uanis(F32A)
Uanis(F33A) = Uanis(F33)
Uanis(F35) = Uanis(F35A)
Uanis(F36) = Uanis(F36A)
Uanis(F34) = Uanis(F34A)
4. Others
 Sof(F18A)=Sof(F17A)=Sof(F16A)=1-FVAR(1)
 Sof(F16)=Sof(F17)=Sof(F18)=FVAR(1)
 Sof(F32A)=Sof(F33A)=Sof(F31A)=1-FVAR(2)
 Sof(F31)=Sof(F32)=Sof(F33)=FVAR(2)
 Sof(F34A)=Sof(F35A)=Sof(F36A)=1-FVAR(3)
 Sof(F34)=Sof(F35)=Sof(F36)=FVAR(3)
5.a Aromatic/amide H refined with riding coordinates:
 C9(H9), C10(H10), C20(H20), C21(H21), C25(H25), C30(H30), C35(H35), C40(H40),
 C45(H45), C50(H50)
5.b Idealised Me refined as rotating group:
 C4(H4A,H4B,H4C), C5(H5A,H5B,H5C), C6(H6A,H6B,H6C), C7(H7A,H7B,H7C), C11(H11A,
 H11B,H11C), C15(H15A,H15B,H15C), C16(H16A,H16B,H16C), C17(H17A,H17B,H17C),
 C18(H18A,H18B,H18C), C22(H22A,H22B,H22C)
;
_platon_squeeze_void_probe_radius 1.20
_olex2_submission_special_instructions 'No special instructions were received'
_oxdiff_exptl_absorpt_empirical_details
;
Empirical correction (ABSPACK) includes:
- Absorption correction using spherical harmonics
- Frame scaling
;
_oxdiff_exptl_absorpt_empirical_full_max 7.712
_oxdiff_exptl_absorpt_empirical_full_min 0.582

loop_
_space_group_symop_operation_xyz
'x, y, z'
'-x, -y, -z'

loop_
_atom_site_label
_atom_site_type_symbol
_atom_site_fract_x
_atom_site_fract_y
_atom_site_fract_z
_atom_site_U_iso_or_equiv
_atom_site_adp_type
_atom_site_occupancy
_atom_site_site_symmetry_order
_atom_site_calc_flag
_atom_site_refinement_flags_posn
_atom_site_refinement_flags_adp
_atom_site_refinement_flags_occupancy
_atom_site_disorder_assembly
_atom_site_disorder_group
Tb1 Tb 0.26270(2) 0.65163(2) 0.31069(2) 0.02134(7) Uani 1 1 d . . . . .
Cu1 Cu 0.0000 1.0000 0.5000 0.02438(14) Uani 1 2 d S T P . .
Cu2 Cu 0.20407(4) 0.23879(3) 0.14474(3) 0.03249(12) Uani 1 1 d . . . . .
F1 F 0.2460(3) 1.21703(14) 0.5463(2) 0.0901(13) Uani 1 1 d . . . . .
F2 F 0.3805(2) 1.15663(17) 0.57900(14) 0.0636(8) Uani 1 1 d . . . . .
F3 F 0.3267(2) 1.14761(16) 0.47820(12) 0.0547(7) Uani 1 1 d . . . . .
F4 F 0.0332(3) 0.9778(2) 0.72271(13) 0.0676(8) Uani 1 1 d . . . . .
F5 F 0.2101(3) 1.01183(18) 0.73292(13) 0.0790(11) Uani 1 1 d . . . . .
F6 F 0.1497(3) 0.90632(15) 0.68640(14) 0.0601(7) Uani 1 1 d . . . . .
F7 F 0.4994(3) 0.88886(14) 0.29157(16) 0.0684(8) Uani 1 1 d . U . . .
F8 F 0.4933(3) 0.83712(17) 0.19304(14) 0.0689(9) Uani 1 1 d . U . . .
F9 F 0.6450(2) 0.84685(16) 0.25381(16) 0.0655(8) Uani 1 1 d . U . . .
F10 F 0.7348(2) 0.61456(17) 0.30269(15) 0.0603(7) Uani 1 1 d . . . . .
F11 F 0.6366(2) 0.5736(2) 0.38073(15) 0.0692(9) Uani 1 1 d . . . . .
F12 F 0.6091(2) 0.52310(16) 0.28153(18) 0.0681(8) Uani 1 1 d . . . . .
F13 F -0.1507(2) 0.64770(19) 0.44116(14) 0.0625(8) Uani 1 1 d . . . . .
F14 F -0.0343(3) 0.56649(14) 0.45020(15) 0.0621(8) Uani 1 1 d . . . . .
F15 F -0.0029(2) 0.67117(15) 0.50464(10) 0.0480(6) Uani 1 1 d . . . . .
F16 F -0.0795(5) 0.8455(4) 0.2964(3) 0.0676(14) Uani 0.617(8) 1 d D U . A 1
F17 F 0.0545(5) 0.8443(3) 0.2290(3) 0.0638(14) Uani 0.617(8) 1 d D U . A 1
F18 F -0.0874(6) 0.7615(4) 0.2158(3) 0.0844(19) Uani 0.617(8) 1 d D U . A 1
F19 F 0.1696(3) 0.44120(17) 0.43948(14) 0.0753(10) Uani 1 1 d . U . . .
F20 F 0.1005(3) 0.36072(15) 0.36597(16) 0.0720(9) Uani 1 1 d . U . . .
F21 F 0.2777(3) 0.3961(2) 0.3735(2) 0.0971(13) Uani 1 1 d . U . . .
F22 F -0.1497(2) 0.47635(17) 0.23278(18) 0.0671(8) Uani 1 1 d . . . . .
F23 F -0.1100(2) 0.58316(15) 0.19869(14) 0.0528(6) Uani 1 1 d . . . . .
F24 F -0.0447(2) 0.49003(19) 0.14966(14) 0.0672(8) Uani 1 1 d . . . . .
F25 F -0.1779(2) 0.21607(19) 0.12907(14) 0.0615(7) Uani 1 1 d . . . . .
F26 F -0.1502(3) 0.31862(18) 0.1844(2) 0.0784(10) Uani 1 1 d . . . . .
F27 F -0.2016(2) 0.2213(2) 0.23208(15) 0.0758(10) Uani 1 1 d . . . . .
F28 F 0.0953(3) 0.19542(19) 0.38652(13) 0.0643(8) Uani 1 1 d . . . . .
F29 F 0.1965(3) 0.12018(14) 0.33769(14) 0.0630(8) Uani 1 1 d . . . . .
F30 F 0.2659(2) 0.23016(15) 0.36649(13) 0.0582(7) Uani 1 1 d . . . . .
F31 F 0.5931(5) 0.2732(3) 0.1128(4) 0.092(2) Uani 0.635(10) 1 d D U . B 1
F32 F 0.5607(6) 0.1677(4) 0.1530(3) 0.0836(15) Uani 0.635(10) 1 d D U . B 1
F33 F 0.5819(6) 0.1727(4) 0.0483(3) 0.0693(15) Uani 0.635(10) 1 d D U . B 1
F34 F 0.3095(8) 0.2257(7) -0.1020(5) 0.0802(19) Uani 0.500(14) 1 d D U . C 1
F35 F 0.1366(8) 0.1858(5) -0.0818(7) 0.0698(17) Uani 0.500(14) 1 d D U . C 1
F36 F 0.1931(9) 0.3032(4) -0.0667(6) 0.0638(17) Uani 0.500(14) 1 d D U . C 1
O1 O 0.35213(19) 0.70029(12) 0.41238(10) 0.0251(5) Uani 1 1 d . . . . .
O2 O 0.1874(3) 0.75559(16) 0.60931(12) 0.0402(6) Uani 1 1 d . . . . .
O3 O 0.3139(2) 0.63303(13) 0.20063(11) 0.0290(5) Uani 1 1 d . . . . .
O4 O 0.1414(3) 0.50009(16) 0.01575(13) 0.0457(7) Uani 1 1 d . . . . .
O5 O 0.1298(2) 1.07458(13) 0.50100(11) 0.0281(5) Uani 1 1 d . . . . .
O6 O 0.0356(2) 0.97825(12) 0.59085(11) 0.0269(5) Uani 1 1 d . . . . .
O7 O 0.3899(2) 0.75346(13) 0.29001(11) 0.0298(5) Uani 1 1 d . . . . .
O8 O 0.4438(2) 0.60936(13) 0.31262(12) 0.0299(5) Uani 1 1 d . . . . .
O9 O 0.12219(19) 0.64494(13) 0.38889(11) 0.0260(5) Uani 1 1 d . . . . .
O10 O 0.14182(19) 0.74261(13) 0.28995(11) 0.0273(5) Uani 1 1 d . . . . .
O11 O 0.2410(2) 0.52958(13) 0.33750(12) 0.0293(5) Uani 1 1 d . . . . .
O12 O 0.09948(19) 0.59090(13) 0.24861(11) 0.0278(5) Uani 1 1 d . . . . .
O13 O 0.0435(2) 0.24637(15) 0.14826(12) 0.0347(5) Uani 1 1 d . . . . .
O14 O 0.2170(2) 0.21692(16) 0.23657(13) 0.0400(6) Uani 1 1 d . . . . .
O15 O 0.3599(2) 0.21715(17) 0.14029(15) 0.0438(7) Uani 1 1 d . . . . .
O16 O 0.1845(2) 0.23635(15) 0.04863(13) 0.0378(6) Uani 1 1 d . . . . .
N2 N 0.2461(2) 0.72423(16) 0.56697(13) 0.0279(6) Uani 1 1 d . . . . .
N1 N 0.3228(2) 0.69806(15) 0.47403(13) 0.0238(5) Uani 1 1 d . . . . .
N3 N 0.1170(2) 0.90374(15) 0.46653(14) 0.0289(6) Uani 1 1 d . . . . .
N4 N 0.1897(2) 0.89693(15) 0.41718(14) 0.0261(6) Uani 1 1 d . . . . .
N5 N 0.2586(2) 0.61745(16) 0.14386(13) 0.0281(6) Uani 1 1 d . . . . .
N6 N 0.1767(3) 0.55485(17) 0.05628(14) 0.0343(7) Uani 1 1 d . . . . .
N7 N 0.3278(2) 0.40256(17) 0.20071(15) 0.0312(6) Uani 1 1 d . . . . .
N8 N 0.2538(3) 0.36216(17) 0.15635(15) 0.0327(6) Uani 1 1 d . . . . .
C0AA C 0.2584(3) 0.74310(17) 0.50404(15) 0.0218(6) Uani 1 1 d . . . . .
C1AA C 0.3802(3) 0.65170(18) 0.52024(17) 0.0284(7) Uani 1 1 d . . . . .
C2AA C 0.2994(3) 0.6554(2) 0.57871(17) 0.0326(7) Uani 1 1 d . . . . .
C4 C 0.3876(4) 0.5749(2) 0.4872(2) 0.0426(9) Uani 1 1 d . . . . .
H4A H 0.3134 0.5534 0.4719 0.064 Uiso 1 1 calc GR . . . .
H4B H 0.4188 0.5448 0.5184 0.064 Uiso 1 1 calc GR . . . .
H4C H 0.4351 0.5781 0.4504 0.064 Uiso 1 1 calc GR . . . .
C5 C 0.4978(3) 0.6914(3) 0.5363(2) 0.0462(10) Uani 1 1 d . . . . .
H5A H 0.5368 0.6958 0.4963 0.069 Uiso 1 1 calc GR . . . .
H5B H 0.5392 0.6638 0.5655 0.069 Uiso 1 1 calc GR . . . .
H5C H 0.4916 0.7395 0.5573 0.069 Uiso 1 1 calc GR . . . .
C6 C 0.2049(4) 0.5928(2) 0.5734(2) 0.0450(10) Uani 1 1 d . . . . .
H6A H 0.1496 0.6033 0.6047 0.067 Uiso 1 1 calc GR . . . .
H6B H 0.2354 0.5478 0.5824 0.067 Uiso 1 1 calc GR . . . .
H6C H 0.1702 0.5876 0.5296 0.067 Uiso 1 1 calc GR . . . .
C7 C 0.3581(4) 0.6634(3) 0.6473(2) 0.0526(11) Uani 1 1 d . . . . .
H7A H 0.4144 0.7049 0.6507 0.079 Uiso 1 1 calc GR . . . .
H7B H 0.3934 0.6196 0.6545 0.079 Uiso 1 1 calc GR . . . .
H7C H 0.3036 0.6706 0.6799 0.079 Uiso 1 1 calc GR . . . .
C8 C 0.2125(3) 0.80479(17) 0.47701(15) 0.0228(6) Uani 1 1 d . . . . .
C9 C 0.1306(3) 0.84811(18) 0.50247(16) 0.0277(7) Uani 1 1 d . . . . .
H9 H 0.0911 0.8387 0.5398 0.033 Uiso 1 1 calc R . . . .
C10 C 0.2479(3) 0.83894(17) 0.42168(16) 0.0248(6) Uani 1 1 d . . . . .
H10 H 0.3020 0.8241 0.3933 0.030 Uiso 1 1 calc R . . . .
C11 C 0.1997(3) 0.9513(2) 0.36853(19) 0.0371(8) Uani 1 1 d . . . . .
H11A H 0.1306 0.9482 0.3420 0.056 Uiso 1 1 calc GR . . . .
H11B H 0.2606 0.9418 0.3408 0.056 Uiso 1 1 calc GR . . . .
H11C H 0.2144 0.9997 0.3908 0.056 Uiso 1 1 calc GR . . . .
C12 C 0.2283(3) 0.5501(2) 0.11628(16) 0.0282(7) Uani 1 1 d . . . . .
C13 C 0.2442(3) 0.6751(2) 0.09634(17) 0.0343(8) Uani 1 1 d . . . . .
C14 C 0.1568(4) 0.6327(2) 0.04574(19) 0.0392(9) Uani 1 1 d . . . . .
C15 C 0.2082(4) 0.7436(2) 0.1323(2) 0.0468(10) Uani 1 1 d . . . . .
H15A H 0.1406 0.7312 0.1547 0.070 Uiso 1 1 calc GR . . . .
H15B H 0.1940 0.7787 0.1011 0.070 Uiso 1 1 calc GR . . . .
H15C H 0.2670 0.7646 0.1639 0.070 Uiso 1 1 calc GR . . . .
C16 C 0.3621(4) 0.6920(3) 0.0697(2) 0.0508(11) Uani 1 1 d . . . . .
H16A H 0.4157 0.7072 0.1059 0.076 Uiso 1 1 calc GR . . . .
H16B H 0.3602 0.7306 0.0406 0.076 Uiso 1 1 calc GR . . . .
H16C H 0.3837 0.6486 0.0461 0.076 Uiso 1 1 calc GR . . . .
C17 C 0.1738(6) 0.6473(3) -0.0259(2) 0.0671(16) Uani 1 1 d . . . . .
H17A H 0.2475 0.6356 -0.0377 0.101 Uiso 1 1 calc GR . . . .
H17B H 0.1671 0.6983 -0.0314 0.101 Uiso 1 1 calc GR . . . .
H17C H 0.1175 0.6173 -0.0540 0.101 Uiso 1 1 calc GR . . . .
C18 C 0.0354(4) 0.6414(3) 0.0635(3) 0.0575(12) Uani 1 1 d . . . . .
H18A H -0.0153 0.6070 0.0357 0.086 Uiso 1 1 calc GR . . . .
H18B H 0.0186 0.6906 0.0570 0.086 Uiso 1 1 calc GR . . . .
H18C H 0.0266 0.6322 0.1088 0.086 Uiso 1 1 calc GR . . . .
C19 C 0.2507(3) 0.48262(19) 0.14355(16) 0.0272(7) Uani 1 1 d . . . . .
C20 C 0.2072(3) 0.4103(2) 0.12160(17) 0.0323(7) Uani 1 1 d . . . . .
H20 H 0.1529 0.3980 0.0872 0.039 Uiso 1 1 calc R . . . .
C21 C 0.3285(3) 0.47434(19) 0.19480(16) 0.0283(7) Uani 1 1 d . . . . .
H21 H 0.3726 0.5119 0.2201 0.034 Uiso 1 1 calc R . . . .
C22 C 0.4046(4) 0.3671(2) 0.2434(2) 0.0450(10) Uani 1 1 d . . . . .
H22A H 0.3630 0.3277 0.2631 0.067 Uiso 1 1 calc GR . . . .
H22B H 0.4390 0.4026 0.2774 0.067 Uiso 1 1 calc GR . . . .
H22C H 0.4621 0.3478 0.2175 0.067 Uiso 1 1 calc GR . . . .
C23 C 0.2892(3) 1.1535(2) 0.53796(19) 0.0385(8) Uani 1 1 d . . . . .
C24 C 0.1999(3) 1.08987(18) 0.54864(17) 0.0281(7) Uani 1 1 d . . . . .
C25 C 0.2050(3) 1.0587(2) 0.60883(18) 0.0366(8) Uani 1 1 d . . . . .
H25 H 0.2659 1.0734 0.6387 0.044 Uiso 1 1 calc R . . . .
C26 C 0.1213(3) 1.00652(18) 0.62503(16) 0.0287(7) Uani 1 1 d . . . . .
C27 C 0.1296(4) 0.9760(2) 0.69305(19) 0.0398(9) Uani 1 1 d . . . . .
C28 C 0.5336(4) 0.8341(2) 0.25416(19) 0.0423(9) Uani 1 1 d . . . . .
C29 C 0.4930(3) 0.7596(2) 0.27967(16) 0.0334(8) Uani 1 1 d . . . . .
C30 C 0.5712(3) 0.7093(2) 0.28596(19) 0.0378(8) Uani 1 1 d . . . . .
H30 H 0.6461 0.7229 0.2777 0.045 Uiso 1 1 calc R . . . .
C31 C 0.5401(3) 0.6386(2) 0.30445(16) 0.0313(7) Uani 1 1 d . . . . .
C32 C 0.6323(3) 0.5876(3) 0.3173(2) 0.0463(10) Uani 1 1 d . . . . .
C33 C -0.0431(3) 0.6378(2) 0.44720(18) 0.0327(8) Uani 1 1 d . . . . .
C34 C 0.0270(3) 0.66792(18) 0.39145(16) 0.0260(7) Uani 1 1 d . . . . .
C35 C -0.0197(3) 0.7164(2) 0.35223(17) 0.0329(7) Uani 1 1 d . . . . .
H35 H -0.0934 0.7272 0.3581 0.040 Uiso 1 1 calc R . . . .
C36 C 0.0425(3) 0.74928(19) 0.30381(16) 0.0289(7) Uani 1 1 d . . . . .
C37 C -0.0201(3) 0.7995(2) 0.26118(18) 0.0412(9) Uani 1 1 d D . . . .
C38 C 0.1759(4) 0.4178(2) 0.3773(2) 0.0445(10) Uani 1 1 d . . . . .
C39 C 0.1595(3) 0.48041(19) 0.33250(17) 0.0317(7) Uani 1 1 d . . . . .
C40 C 0.0598(3) 0.4767(2) 0.29445(19) 0.0371(8) Uani 1 1 d . . . . .
H40 H 0.0061 0.4365 0.2957 0.044 Uiso 1 1 calc R . . . .
C41 C 0.0392(3) 0.5324(2) 0.25433(17) 0.0309(7) Uani 1 1 d . . . . .
C42 C -0.0689(3) 0.5201(2) 0.2085(2) 0.0421(9) Uani 1 1 d . . . . .
C43 C -0.1370(3) 0.2483(2) 0.1874(2) 0.0404(9) Uani 1 1 d . . . . .
C44 C -0.0124(3) 0.23767(19) 0.19893(18) 0.0325(7) Uani 1 1 d . . . . .
C45 C 0.0247(3) 0.2219(2) 0.26098(18) 0.0350(8) Uani 1 1 d . . . . .
H45 H -0.0262 0.2181 0.2942 0.042 Uiso 1 1 calc R . . . .
C46 C 0.1369(3) 0.2118(2) 0.27435(18) 0.0350(8) Uani 1 1 d . . . . .
C47 C 0.1728(4) 0.1896(2) 0.3430(2) 0.0427(9) Uani 1 1 d . . . . .
C48 C 0.5387(5) 0.2042(3) 0.1029(2) 0.079(2) Uani 1 1 d D . . . .
C49 C 0.4119(4) 0.2121(3) 0.0893(3) 0.0511(11) Uani 1 1 d . . . . .
C50 C 0.3716(4) 0.2150(3) 0.0242(2) 0.0600(13) Uani 1 1 d . . . . .
H50 H 0.4199 0.2090 -0.0101 0.072 Uiso 1 1 calc R . . . .
C51 C 0.2607(4) 0.2267(3) 0.0100(2) 0.0482(10) Uani 1 1 d . . . . .
C52 C 0.2215(4) 0.2322(3) -0.0624(2) 0.0659(15) Uani 1 1 d D . . . .
F18A F -0.0426(9) 0.7608(6) 0.2006(5) 0.0844(19) Uani 0.383(8) 1 d D . . A 2
F17A F 0.0386(8) 0.8600(4) 0.2517(5) 0.0638(14) Uani 0.383(8) 1 d D . . A 2
F16A F -0.1205(7) 0.8129(6) 0.2822(5) 0.0676(14) Uani 0.383(8) 1 d D U . A 2
F32A F 0.5879(9) 0.2581(5) 0.1474(5) 0.0836(15) Uani 0.365(10) 1 d D U . B 2
F33A F 0.5410(9) 0.1399(5) 0.1341(5) 0.0693(15) Uani 0.365(10) 1 d D . . B 2
F31A F 0.6018(10) 0.1986(6) 0.0516(4) 0.064(3) Uani 0.365(10) 1 d D U . B 2
F34A F 0.2799(9) 0.1951(6) -0.1062(5) 0.0802(19) Uani 0.500(14) 1 d D . . C 2
F35A F 0.1113(7) 0.1977(5) -0.0728(7) 0.0698(17) Uani 0.500(14) 1 d D . . C 2
F36A F 0.2171(9) 0.2989(4) -0.0789(6) 0.0638(17) Uani 0.500(14) 1 d D . . C 2

loop_
_atom_site_aniso_label
_atom_site_aniso_U_11
_atom_site_aniso_U_22
_atom_site_aniso_U_33
_atom_site_aniso_U_23
_atom_site_aniso_U_13
_atom_site_aniso_U_12
Tb1 0.02068(10) 0.02415(10) 0.01935(10) 0.00102(7) 0.00396(7) 0.00238(7)
Cu1 0.0266(3) 0.0247(3) 0.0221(3) 0.0053(2) -0.0005(3) 0.0016(3)
Cu2 0.0273(3) 0.0413(3) 0.0299(3) 0.0083(2) 0.0015(2) 0.0043(2)
F1 0.074(2) 0.0244(13) 0.174(4) 0.0067(17) 0.043(2) -0.0004(13)
F2 0.0543(16) 0.0795(19) 0.0495(15) 0.0154(14) -0.0147(12) -0.0310(14)
F3 0.0472(14) 0.0745(18) 0.0392(13) 0.0147(12) 0.0041(11) -0.0186(13)
F4 0.0745(19) 0.101(2) 0.0333(13) 0.0241(14) 0.0154(13) 0.0182(17)
F5 0.109(3) 0.079(2) 0.0379(14) 0.0256(14) -0.0352(16) -0.0454(19)
F6 0.085(2) 0.0452(14) 0.0526(15) 0.0240(12) -0.0088(14) 0.0099(13)
F7 0.090(2) 0.0363(13) 0.0777(19) 0.0014(12) 0.0261(16) -0.0049(13)
F8 0.084(2) 0.0668(17) 0.0504(15) 0.0232(13) -0.0101(14) -0.0293(15)
F9 0.0500(15) 0.0621(16) 0.0798(19) 0.0146(14) 0.0077(14) -0.0260(13)
F10 0.0236(11) 0.0791(19) 0.0785(19) 0.0028(15) 0.0114(12) 0.0062(12)
F11 0.0440(15) 0.112(3) 0.0590(17) 0.0272(17) -0.0005(13) 0.0285(16)
F12 0.0413(14) 0.0564(17) 0.106(2) -0.0153(16) -0.0003(15) 0.0190(12)
F13 0.0241(11) 0.115(2) 0.0534(15) 0.0286(16) 0.0143(11) 0.0084(13)
F14 0.0735(19) 0.0381(13) 0.0774(19) 0.0091(12) 0.0427(16) -0.0017(12)
F15 0.0512(14) 0.0671(16) 0.0237(10) 0.0042(10) 0.0082(10) -0.0072(12)
F16 0.074(3) 0.073(3) 0.066(2) 0.015(2) 0.020(2) 0.046(2)
F17 0.073(2) 0.057(3) 0.072(4) 0.029(2) 0.021(2) 0.034(2)
F18 0.094(4) 0.091(2) 0.067(3) 0.016(2) -0.042(3) 0.019(3)
F19 0.118(3) 0.0612(17) 0.0424(14) 0.0190(13) 0.0027(15) -0.0219(17)
F20 0.104(2) 0.0400(14) 0.0667(17) 0.0145(12) -0.0107(16) -0.0234(14)
F21 0.091(2) 0.086(2) 0.132(3) 0.065(2) 0.032(2) 0.0377(19)
F22 0.0311(13) 0.0683(18) 0.097(2) 0.0063(16) -0.0024(14) -0.0147(12)
F23 0.0311(12) 0.0603(16) 0.0659(17) -0.0010(13) -0.0069(11) 0.0088(11)
F24 0.0563(16) 0.088(2) 0.0502(15) -0.0347(15) -0.0158(13) 0.0142(15)
F25 0.0360(13) 0.095(2) 0.0522(15) 0.0028(14) -0.0034(11) 0.0068(13)
F26 0.0602(18) 0.0613(19) 0.117(3) 0.0081(18) -0.0041(18) 0.0289(15)
F27 0.0376(14) 0.142(3) 0.0567(17) 0.0487(19) 0.0159(12) 0.0157(16)
F28 0.0703(18) 0.092(2) 0.0346(13) 0.0277(14) 0.0061(13) 0.0097(16)
F29 0.098(2) 0.0370(13) 0.0553(16) 0.0222(12) -0.0134(15) 0.0077(13)
F30 0.0658(17) 0.0569(15) 0.0485(14) 0.0223(12) -0.0232(13) -0.0147(13)
F31 0.054(3) 0.115(4) 0.107(4) 0.022(3) -0.002(3) 0.002(3)
F32 0.059(2) 0.117(3) 0.079(3) 0.018(3) -0.004(2) 0.028(2)
F33 0.049(3) 0.092(3) 0.079(3) 0.037(2) 0.026(2) 0.033(3)
F34 0.083(4) 0.114(5) 0.0484(19) 0.001(3) 0.020(3) 0.033(3)
F35 0.084(3) 0.085(3) 0.039(3) -0.015(2) -0.003(3) 0.022(3)
F36 0.058(3) 0.095(2) 0.047(4) 0.033(2) 0.021(3) 0.023(2)
O1 0.0264(11) 0.0315(12) 0.0183(10) 0.0017(9) 0.0051(8) 0.0071(9)
O2 0.0534(16) 0.0478(15) 0.0230(12) 0.0037(11) 0.0093(11) 0.0197(13)
O3 0.0298(12) 0.0385(13) 0.0177(10) -0.0026(9) 0.0051(9) 0.0002(10)
O4 0.0620(19) 0.0423(15) 0.0305(14) -0.0060(11) -0.0163(13) 0.0099(13)
O5 0.0323(12) 0.0271(11) 0.0252(11) 0.0039(9) 0.0022(10) 0.0029(9)
O6 0.0311(12) 0.0275(11) 0.0227(11) 0.0059(9) -0.0004(9) 0.0040(9)
O7 0.0323(13) 0.0285(12) 0.0280(12) 0.0013(9) 0.0072(10) -0.0015(10)
O8 0.0251(12) 0.0329(12) 0.0310(12) -0.0019(10) 0.0055(9) 0.0015(10)
O9 0.0247(11) 0.0312(12) 0.0220(11) 0.0000(9) 0.0066(9) 0.0025(9)
O10 0.0283(12) 0.0285(12) 0.0262(11) 0.0031(9) 0.0055(9) 0.0061(9)
O11 0.0297(12) 0.0268(12) 0.0322(12) 0.0049(9) 0.0039(10) 0.0037(9)
O12 0.0253(11) 0.0297(12) 0.0268(11) -0.0034(9) 0.0002(9) 0.0001(9)
O13 0.0294(12) 0.0474(15) 0.0287(12) 0.0103(11) 0.0020(10) 0.0046(11)
O14 0.0363(14) 0.0507(16) 0.0344(14) 0.0167(12) -0.0035(11) 0.0042(12)
O15 0.0313(14) 0.0559(17) 0.0476(16) 0.0157(13) 0.0037(12) 0.0122(12)
O16 0.0365(14) 0.0475(15) 0.0309(13) 0.0041(11) 0.0055(11) 0.0090(11)
N2 0.0344(15) 0.0304(14) 0.0205(13) 0.0034(11) 0.0017(11) 0.0108(12)
N1 0.0266(13) 0.0244(13) 0.0207(13) 0.0027(10) -0.0002(10) 0.0046(10)
N3 0.0326(15) 0.0256(14) 0.0310(15) 0.0054(11) 0.0082(12) 0.0094(11)
N4 0.0319(15) 0.0217(13) 0.0258(14) 0.0051(11) 0.0055(11) 0.0039(11)
N5 0.0314(15) 0.0311(15) 0.0219(13) 0.0010(11) 0.0058(11) 0.0026(11)
N6 0.0433(17) 0.0366(16) 0.0225(14) -0.0001(12) -0.0043(12) 0.0064(13)
N7 0.0285(15) 0.0365(16) 0.0282(14) 0.0030(12) -0.0056(12) 0.0038(12)
N8 0.0330(15) 0.0320(15) 0.0323(15) 0.0040(12) -0.0049(12) 0.0019(12)
C0AA 0.0250(15) 0.0214(14) 0.0187(14) -0.0009(11) 0.0000(12) 0.0039(12)
C1AA 0.0316(17) 0.0277(16) 0.0277(17) 0.0060(13) -0.0016(13) 0.0117(13)
C2AA 0.041(2) 0.0353(18) 0.0249(17) 0.0074(14) -0.0004(14) 0.0150(15)
C4 0.057(3) 0.033(2) 0.041(2) 0.0054(16) 0.0085(18) 0.0204(18)
C5 0.0308(19) 0.059(3) 0.049(2) 0.011(2) -0.0091(17) 0.0051(18)
C6 0.044(2) 0.037(2) 0.058(3) 0.0192(18) 0.0122(19) 0.0097(17)
C7 0.068(3) 0.067(3) 0.028(2) 0.0114(19) -0.0078(19) 0.031(2)
C8 0.0268(15) 0.0205(14) 0.0203(14) 0.0005(11) -0.0015(12) 0.0012(12)
C9 0.0356(18) 0.0232(15) 0.0255(16) 0.0036(12) 0.0055(13) 0.0065(13)
C10 0.0283(16) 0.0233(15) 0.0231(15) 0.0000(12) 0.0023(12) 0.0044(12)
C11 0.045(2) 0.0333(19) 0.0364(19) 0.0159(15) 0.0088(16) 0.0092(16)
C12 0.0272(16) 0.0359(18) 0.0214(15) 0.0005(13) 0.0045(13) 0.0028(13)
C13 0.045(2) 0.0348(19) 0.0230(16) 0.0029(14) 0.0063(15) 0.0040(16)
C14 0.053(2) 0.036(2) 0.0295(19) 0.0047(15) -0.0044(17) 0.0084(17)
C15 0.069(3) 0.039(2) 0.034(2) 0.0012(16) 0.0003(19) 0.018(2)
C16 0.051(3) 0.063(3) 0.040(2) 0.016(2) 0.0104(19) -0.001(2)
C17 0.122(5) 0.054(3) 0.024(2) 0.0053(19) -0.014(2) 0.009(3)
C18 0.048(3) 0.048(3) 0.076(3) 0.000(2) -0.012(2) 0.016(2)
C19 0.0251(16) 0.0354(18) 0.0215(15) 0.0010(13) 0.0026(12) 0.0063(13)
C20 0.0333(18) 0.0360(19) 0.0268(17) 0.0025(14) -0.0043(14) 0.0026(14)
C21 0.0277(16) 0.0338(18) 0.0229(16) 0.0004(13) 0.0013(13) 0.0032(13)
C22 0.043(2) 0.046(2) 0.046(2) 0.0101(18) -0.0197(18) 0.0075(18)
C23 0.040(2) 0.036(2) 0.037(2) 0.0020(15) -0.0013(16) -0.0052(16)
C24 0.0316(17) 0.0251(16) 0.0279(17) 0.0009(13) 0.0042(14) 0.0042(13)
C25 0.042(2) 0.0366(19) 0.0284(18) 0.0023(15) -0.0078(15) -0.0064(16)
C26 0.0401(19) 0.0251(16) 0.0210(15) 0.0018(12) -0.0010(14) 0.0048(14)
C27 0.048(2) 0.039(2) 0.0299(19) 0.0086(15) -0.0069(16) -0.0077(17)
C28 0.048(2) 0.040(2) 0.034(2) -0.0019(16) 0.0063(17) -0.0171(18)
C29 0.038(2) 0.0364(19) 0.0215(16) -0.0058(13) 0.0046(14) -0.0104(15)
C30 0.0249(17) 0.046(2) 0.039(2) -0.0064(16) 0.0074(15) -0.0077(15)
C31 0.0238(16) 0.044(2) 0.0242(16) -0.0074(14) 0.0009(13) 0.0001(14)
C32 0.0225(18) 0.058(3) 0.058(3) -0.004(2) 0.0048(17) 0.0065(17)
C33 0.0237(16) 0.041(2) 0.0336(18) 0.0061(15) 0.0079(14) -0.0002(14)
C34 0.0221(16) 0.0320(17) 0.0226(15) -0.0024(12) 0.0048(12) -0.0014(13)
C35 0.0233(16) 0.047(2) 0.0300(17) 0.0027(15) 0.0068(13) 0.0085(14)
C36 0.0320(18) 0.0334(18) 0.0217(15) -0.0022(13) -0.0003(13) 0.0090(14)
C37 0.042(2) 0.053(2) 0.0323(19) 0.0078(17) 0.0048(16) 0.0211(18)
C38 0.058(3) 0.0309(19) 0.046(2) 0.0117(17) 0.0147(19) -0.0005(18)
C39 0.0387(19) 0.0276(17) 0.0294(17) 0.0002(13) 0.0144(15) 0.0025(14)
C40 0.037(2) 0.0324(18) 0.039(2) -0.0016(15) 0.0092(16) -0.0084(15)
C41 0.0250(16) 0.0356(18) 0.0302(17) -0.0078(14) 0.0068(14) -0.0001(14)
C42 0.0268(18) 0.049(2) 0.046(2) -0.0109(18) 0.0008(16) -0.0040(16)
C43 0.035(2) 0.052(2) 0.037(2) 0.0144(17) 0.0061(16) 0.0071(17)
C44 0.0340(18) 0.0306(17) 0.0333(18) 0.0051(14) 0.0058(15) 0.0014(14)
C45 0.039(2) 0.0356(19) 0.0315(18) 0.0107(15) 0.0050(15) -0.0002(15)
C46 0.043(2) 0.0286(17) 0.0330(19) 0.0100(14) -0.0014(16) -0.0029(15)
C47 0.051(2) 0.036(2) 0.040(2) 0.0151(16) -0.0056(18) -0.0047(17)
C48 0.058(3) 0.125(6) 0.069(4) 0.039(4) 0.025(3) 0.050(4)
C49 0.038(2) 0.062(3) 0.061(3) 0.022(2) 0.015(2) 0.020(2)
C50 0.053(3) 0.089(4) 0.048(3) 0.025(3) 0.020(2) 0.032(3)
C51 0.052(3) 0.055(3) 0.042(2) 0.0110(19) 0.011(2) 0.018(2)
C52 0.066(3) 0.099(4) 0.038(2) 0.007(3) 0.017(2) 0.030(3)
F18A 0.094(4) 0.091(2) 0.067(3) 0.016(2) -0.042(3) 0.019(3)
F17A 0.073(2) 0.057(3) 0.072(4) 0.029(2) 0.021(2) 0.034(2)
F16A 0.074(3) 0.073(3) 0.066(2) 0.015(2) 0.020(2) 0.046(2)
F32A 0.059(2) 0.117(3) 0.079(3) 0.018(3) -0.004(2) 0.028(2)
F33A 0.049(3) 0.092(3) 0.079(3) 0.037(2) 0.026(2) 0.033(3)
F31A 0.050(4) 0.075(5) 0.074(4) 0.028(4) 0.021(3) 0.007(4)
F34A 0.083(4) 0.114(5) 0.0484(19) 0.001(3) 0.020(3) 0.033(3)
F35A 0.084(3) 0.085(3) 0.039(3) -0.015(2) -0.003(3) 0.022(3)
F36A 0.058(3) 0.095(2) 0.047(4) 0.033(2) 0.021(3) 0.023(2)

loop_
_atom_type_symbol
_atom_type_description
_atom_type_scat_dispersion_real
_atom_type_scat_dispersion_imag
_atom_type_scat_source
C C 0.0181 0.0091 'International Tables Vol C Tables 4.2.6.8 and 6.1.1.4'
H H 0.0000 0.0000 'International Tables Vol C Tables 4.2.6.8 and 6.1.1.4'
Cu Cu -1.9646 0.5888 'International Tables Vol C Tables 4.2.6.8 and 6.1.1.4'
F F 0.0727 0.0534 'International Tables Vol C Tables 4.2.6.8 and 6.1.1.4'
N N 0.0311 0.0180 'International Tables Vol C Tables 4.2.6.8 and 6.1.1.4'
O O 0.0492 0.0322 'International Tables Vol C Tables 4.2.6.8 and 6.1.1.4'
Tb Tb -9.1472 9.1891 'International Tables Vol C Tables 4.2.6.8 and 6.1.1.4'

loop_
_geom_angle_atom_site_label_1
_geom_angle_atom_site_label_2
_geom_angle_atom_site_label_3
_geom_angle
_geom_angle_site_symmetry_1
_geom_angle_site_symmetry_3
O1 Tb1 O3 136.82(8) . .
O1 Tb1 O7 72.32(8) . .
O1 Tb1 O8 74.24(8) . .
O1 Tb1 O9 73.91(8) . .
O1 Tb1 O10 101.05(8) . .
O1 Tb1 O12 149.92(8) . .
O3 Tb1 O7 72.76(8) . .
O3 Tb1 O8 72.36(8) . .
O3 Tb1 O9 149.24(8) . .
O3 Tb1 O10 95.13(8) . .
O3 Tb1 O12 73.18(8) . .
O7 Tb1 O8 74.03(8) . .
O7 Tb1 O12 131.77(8) . .
O8 Tb1 O12 124.97(8) . .
O9 Tb1 O7 128.70(8) . .
O9 Tb1 O8 130.29(8) . .
O9 Tb1 O12 76.21(8) . .
O10 Tb1 O7 77.16(8) . .
O10 Tb1 O8 150.87(8) . .
O10 Tb1 O9 72.77(8) . .
O10 Tb1 O12 72.99(8) . .
O11 Tb1 O1 95.85(8) . .
O11 Tb1 O3 99.55(8) . .
O11 Tb1 O7 146.65(9) . .
O11 Tb1 O8 72.74(8) . .
O11 Tb1 O9 73.68(8) . .
O11 Tb1 O10 136.19(8) . .
O11 Tb1 O12 72.28(8) . .
O5 Cu1 O5 180.00(11) 2_576 .
O5 Cu1 N3 90.77(10) 2_576 2_576
O5 Cu1 N3 89.23(10) . 2_576
O5 Cu1 N3 90.77(10) . .
O5 Cu1 N3 89.23(10) 2_576 .
O6 Cu1 O5 92.55(10) 2_576 2_576
O6 Cu1 O5 87.45(10) 2_576 .
O6 Cu1 O5 92.55(10) . .
O6 Cu1 O5 87.45(10) . 2_576
O6 Cu1 O6 180.0 . 2_576
O6 Cu1 N3 86.36(10) 2_576 2_576
O6 Cu1 N3 86.36(10) . .
O6 Cu1 N3 93.64(10) 2_576 .
O6 Cu1 N3 93.64(10) . 2_576
N3 Cu1 N3 180.00(13) . 2_576
O13 Cu2 O14 92.37(11) . .
O13 Cu2 O15 172.40(13) . .
O13 Cu2 O16 87.65(11) . .
O13 Cu2 N8 95.01(12) . .
O14 Cu2 O16 166.88(12) . .
O14 Cu2 N8 99.92(12) . .
O15 Cu2 O14 86.06(12) . .
O15 Cu2 O16 92.19(12) . .
O15 Cu2 N8 92.59(12) . .
O16 Cu2 N8 93.14(11) . .
N1 O1 Tb1 132.87(18) . .
N5 O3 Tb1 134.85(19) . .
C24 O5 Cu1 124.1(2) . .
C26 O6 Cu1 124.2(2) . .
C29 O7 Tb1 132.3(2) . .
C31 O8 Tb1 133.8(2) . .
C34 O9 Tb1 133.1(2) . .
C36 O10 Tb1 132.0(2) . .
C39 O11 Tb1 133.6(2) . .
C41 O12 Tb1 132.8(2) . .
C44 O13 Cu2 124.4(2) . .
C46 O14 Cu2 125.2(2) . .
C49 O15 Cu2 125.1(3) . .
C51 O16 Cu2 124.3(3) . .
O2 N2 C0AA 125.3(3) . .
O2 N2 C2AA 122.7(3) . .
C0AA N2 C2AA 111.7(3) . .
O1 N1 C1AA 120.7(3) . .
C0AA N1 O1 125.1(3) . .
C0AA N1 C1AA 113.2(3) . .
N4 N3 Cu1 132.2(2) . .
C9 N3 Cu1 122.1(2) . .
C9 N3 N4 105.3(3) . .
N3 N4 C11 120.3(3) . .
C10 N4 N3 112.2(3) . .
C10 N4 C11 127.5(3) . .
O3 N5 C12 125.0(3) . .
O3 N5 C13 121.7(3) . .
C12 N5 C13 112.1(3) . .
O4 N6 C12 124.8(3) . .
O4 N6 C14 123.6(3) . .
C12 N6 C14 111.4(3) . .
N8 N7 C22 121.1(3) . .
C21 N7 N8 112.0(3) . .
C21 N7 C22 126.5(3) . .
N7 N8 Cu2 129.6(2) . .
C20 N8 Cu2 124.6(2) . .
C20 N8 N7 105.6(3) . .
N2 C0AA C8 124.8(3) . .
N1 C0AA N2 108.7(3) . .
N1 C0AA C8 126.4(3) . .
N1 C1AA C2AA 99.7(3) . .
N1 C1AA C4 110.5(3) . .
N1 C1AA C5 105.6(3) . .
C4 C1AA C2AA 115.1(3) . .
C4 C1AA C5 110.6(3) . .
C5 C1AA C2AA 114.3(3) . .
N2 C2AA C1AA 100.9(3) . .
N2 C2AA C6 107.0(3) . .
N2 C2AA C7 109.5(3) . .
C6 C2AA C1AA 113.2(3) . .
C6 C2AA C7 110.5(3) . .
C7 C2AA C1AA 115.0(3) . .
C1AA C4 H4A 109.5 . .
C1AA C4 H4B 109.5 . .
C1AA C4 H4C 109.5 . .
H4A C4 H4B 109.5 . .
H4A C4 H4C 109.5 . .
H4B C4 H4C 109.5 . .
C1AA C5 H5A 109.5 . .
C1AA C5 H5B 109.5 . .
C1AA C5 H5C 109.5 . .
H5A C5 H5B 109.5 . .
H5A C5 H5C 109.5 . .
H5B C5 H5C 109.5 . .
C2AA C6 H6A 109.5 . .
C2AA C6 H6B 109.5 . .
C2AA C6 H6C 109.5 . .
H6A C6 H6B 109.5 . .
H6A C6 H6C 109.5 . .
H6B C6 H6C 109.5 . .
C2AA C7 H7A 109.5 . .
C2AA C7 H7B 109.5 . .
C2AA C7 H7C 109.5 . .
H7A C7 H7B 109.5 . .
H7A C7 H7C 109.5 . .
H7B C7 H7C 109.5 . .
C9 C8 C0AA 129.0(3) . .
C10 C8 C0AA 126.5(3) . .
C10 C8 C9 104.3(3) . .
N3 C9 C8 111.3(3) . .
N3 C9 H9 124.3 . .
C8 C9 H9 124.3 . .
N4 C10 C8 106.9(3) . .
N4 C10 H10 126.5 . .
C8 C10 H10 126.5 . .
N4 C11 H11A 109.5 . .
N4 C11 H11B 109.5 . .
N4 C11 H11C 109.5 . .
H11A C11 H11B 109.5 . .
H11A C11 H11C 109.5 . .
H11B C11 H11C 109.5 . .
N5 C12 N6 108.8(3) . .
N5 C12 C19 126.1(3) . .
N6 C12 C19 125.1(3) . .
N5 C13 C14 100.5(3) . .
N5 C13 C15 110.1(3) . .
N5 C13 C16 104.8(3) . .
C15 C13 C14 116.1(4) . .
C15 C13 C16 109.8(4) . .
C16 C13 C14 114.4(3) . .
N6 C14 C13 100.7(3) . .
N6 C14 C17 110.0(4) . .
N6 C14 C18 106.6(3) . .
C17 C14 C13 115.2(4) . .
C17 C14 C18 110.8(4) . .
C18 C14 C13 112.6(4) . .
C13 C15 H15A 109.5 . .
C13 C15 H15B 109.5 . .
C13 C15 H15C 109.5 . .
H15A C15 H15B 109.5 . .
H15A C15 H15C 109.5 . .
H15B C15 H15C 109.5 . .
C13 C16 H16A 109.5 . .
C13 C16 H16B 109.5 . .
C13 C16 H16C 109.5 . .
H16A C16 H16B 109.5 . .
H16A C16 H16C 109.5 . .
H16B C16 H16C 109.5 . .
C14 C17 H17A 109.5 . .
C14 C17 H17B 109.5 . .
C14 C17 H17C 109.5 . .
H17A C17 H17B 109.5 . .
H17A C17 H17C 109.5 . .
H17B C17 H17C 109.5 . .
C14 C18 H18A 109.5 . .
C14 C18 H18B 109.5 . .
C14 C18 H18C 109.5 . .
H18A C18 H18B 109.5 . .
H18A C18 H18C 109.5 . .
H18B C18 H18C 109.5 . .
C20 C19 C12 128.4(3) . .
C21 C19 C12 127.0(3) . .
C21 C19 C20 104.4(3) . .
N8 C20 C19 110.9(3) . .
N8 C20 H20 124.6 . .
C19 C20 H20 124.6 . .
N7 C21 C19 107.0(3) . .
N7 C21 H21 126.5 . .
C19 C21 H21 126.5 . .
N7 C22 H22A 109.5 . .
N7 C22 H22B 109.5 . .
N7 C22 H22C 109.5 . .
H22A C22 H22B 109.5 . .
H22A C22 H22C 109.5 . .
H22B C22 H22C 109.5 . .
F1 C23 F2 107.8(4) . .
F1 C23 C24 110.2(3) . .
F2 C23 C24 113.2(3) . .
F3 C23 F1 108.0(4) . .
F3 C23 F2 105.6(3) . .
F3 C23 C24 111.6(3) . .
O5 C24 C23 113.3(3) . .
O5 C24 C25 129.0(3) . .
C25 C24 C23 117.7(3) . .
C24 C25 H25 119.4 . .
C26 C25 C24 121.3(3) . .
C26 C25 H25 119.4 . .
O6 C26 C25 128.7(3) . .
O6 C26 C27 112.4(3) . .
C25 C26 C27 118.9(3) . .
F4 C27 C26 111.1(3) . .
F5 C27 F4 108.0(4) . .
F5 C27 F6 107.7(4) . .
F5 C27 C26 113.2(3) . .
F6 C27 F4 106.5(3) . .
F6 C27 C26 110.1(3) . .
F7 C28 F8 108.6(4) . .
F7 C28 F9 106.3(3) . .
F7 C28 C29 110.7(3) . .
F8 C28 F9 107.2(3) . .
F8 C28 C29 110.2(3) . .
F9 C28 C29 113.6(4) . .
O7 C29 C28 112.8(4) . .
O7 C29 C30 129.5(3) . .
C30 C29 C28 117.6(3) . .
C29 C30 H30 119.2 . .
C29 C30 C31 121.5(3) . .
C31 C30 H30 119.2 . .
O8 C31 C30 128.1(4) . .
O8 C31 C32 112.6(3) . .
C30 C31 C32 119.3(3) . .
F10 C32 F11 107.9(4) . .
F10 C32 F12 106.8(4) . .
F10 C32 C31 114.0(4) . .
F11 C32 F12 107.3(4) . .
F11 C32 C31 110.1(3) . .
F12 C32 C31 110.6(3) . .
F13 C33 F14 108.6(3) . .
F13 C33 F15 107.4(3) . .
F13 C33 C34 113.7(3) . .
F14 C33 C34 110.6(3) . .
F15 C33 F14 107.0(3) . .
F15 C33 C34 109.4(3) . .
O9 C34 C33 113.5(3) . .
O9 C34 C35 128.4(3) . .
C35 C34 C33 118.1(3) . .
C34 C35 H35 119.7 . .
C34 C35 C36 120.7(3) . .
C36 C35 H35 119.7 . .
O10 C36 C35 128.6(3) . .
O10 C36 C37 115.4(3) . .
C35 C36 C37 116.0(3) . .
F16 C37 F17 105.0(4) . .
F16 C37 C36 113.2(4) . .
F17 C37 C36 111.0(4) . .
F18 C37 F16 108.9(4) . .
F18 C37 F17 106.8(4) . .
F18 C37 C36 111.6(5) . .
F18A C37 C36 105.9(6) . .
F17A C37 C36 113.7(6) . .
F17A C37 F18A 107.3(5) . .
F17A C37 F16A 110.3(5) . .
F16A C37 C36 113.9(5) . .
F16A C37 F18A 104.9(5) . .
F19 C38 F21 104.7(5) . .
F19 C38 C39 110.4(3) . .
F20 C38 F19 106.4(3) . .
F20 C38 F21 109.4(4) . .
F20 C38 C39 114.1(4) . .
F21 C38 C39 111.3(3) . .
O11 C39 C38 113.0(3) . .
O11 C39 C40 128.9(3) . .
C40 C39 C38 118.1(3) . .
C39 C40 H40 119.7 . .
C39 C40 C41 120.6(3) . .
C41 C40 H40 119.7 . .
O12 C41 C40 128.1(3) . .
O12 C41 C42 114.8(3) . .
C40 C41 C42 117.1(3) . .
F22 C42 F24 108.6(4) . .
F22 C42 C41 112.2(4) . .
F23 C42 F22 107.8(3) . .
F23 C42 F24 107.2(4) . .
F23 C42 C41 111.4(3) . .
F24 C42 C41 109.5(3) . .
F25 C43 C44 111.2(3) . .
F26 C43 F25 104.9(4) . .
F26 C43 C44 110.6(3) . .
F27 C43 F25 106.7(4) . .
F27 C43 F26 109.4(4) . .
F27 C43 C44 113.7(3) . .
O13 C44 C43 112.8(3) . .
O13 C44 C45 129.0(4) . .
C45 C44 C43 118.2(3) . .
C44 C45 H45 119.6 . .
C44 C45 C46 120.8(3) . .
C46 C45 H45 119.6 . .
O14 C46 C45 128.3(3) . .
O14 C46 C47 112.8(4) . .
C45 C46 C47 118.9(3) . .
F28 C47 F29 107.9(3) . .
F28 C47 F30 108.3(4) . .
F28 C47 C46 113.7(4) . .
F29 C47 C46 109.3(4) . .
F30 C47 F29 107.0(4) . .
F30 C47 C46 110.4(3) . .
F31 C48 C49 107.4(5) . .
F32 C48 F31 109.2(5) . .
F32 C48 F33 109.4(4) . .
F32 C48 C49 114.6(5) . .
F33 C48 F31 105.8(4) . .
F33 C48 C49 110.0(5) . .
F32A C48 C49 111.8(6) . .
F32A C48 F33A 105.1(5) . .
F33A C48 C49 105.0(6) . .
F31A C48 C49 117.5(7) . .
F31A C48 F32A 109.2(5) . .
F31A C48 F33A 107.4(5) . .
O15 C49 C48 112.7(4) . .
O15 C49 C50 128.5(4) . .
C50 C49 C48 118.7(4) . .
C49 C50 H50 119.6 . .
C51 C50 C49 120.8(4) . .
C51 C50 H50 119.6 . .
O16 C51 C50 128.9(4) . .
O16 C51 C52 112.3(4) . .
C50 C51 C52 118.8(4) . .
F34 C52 F36 105.5(5) . .
F34 C52 C51 109.9(6) . .
F35 C52 F34 111.6(6) . .
F35 C52 F36 109.9(6) . .
F35 C52 C51 113.0(8) . .
F36 C52 C51 106.6(6) . .
F34A C52 C51 114.0(6) . .
F34A C52 F35A 103.6(5) . .
F35A C52 C51 108.6(7) . .
F36A C52 C51 114.6(7) . .
F36A C52 F34A 109.4(6) . .
F36A C52 F35A 105.7(6) . .

loop_
_geom_bond_atom_site_label_1
_geom_bond_atom_site_label_2
_geom_bond_distance
_geom_bond_site_symmetry_2
Tb1 O1 2.354(2) .
Tb1 O3 2.354(2) .
Tb1 O7 2.363(2) .
Tb1 O8 2.364(2) .
Tb1 O9 2.361(2) .
Tb1 O10 2.359(2) .
Tb1 O11 2.337(2) .
Tb1 O12 2.400(2) .
Cu1 O5 1.960(2) .
Cu1 O5 1.960(2) 2_576
Cu1 O6 1.959(2) .
Cu1 O6 1.959(2) 2_576
Cu1 N3 2.429(3) .
Cu1 N3 2.429(3) 2_576
Cu2 O13 1.937(3) .
Cu2 O14 1.945(3) .
Cu2 O15 1.941(3) .
Cu2 O16 1.956(3) .
Cu2 N8 2.272(3) .
F1 C23 1.320(5) .
F2 C23 1.336(5) .
F3 C23 1.314(5) .
F4 C27 1.323(5) .
F5 C27 1.318(5) .
F6 C27 1.319(5) .
F7 C28 1.319(5) .
F8 C28 1.321(5) .
F9 C28 1.326(5) .
F10 C32 1.328(5) .
F11 C32 1.335(6) .
F12 C32 1.337(6) .
F13 C33 1.316(4) .
F14 C33 1.327(5) .
F15 C33 1.323(4) .
F16 C37 1.339(5) .
F17 C37 1.373(6) .
F18 C37 1.306(6) .
F19 C38 1.310(5) .
F20 C38 1.309(5) .
F21 C38 1.317(6) .
F22 C42 1.330(5) .
F23 C42 1.324(5) .
F24 C42 1.334(5) .
F25 C43 1.333(5) .
F26 C43 1.319(5) .
F27 C43 1.313(5) .
F28 C47 1.314(5) .
F29 C47 1.327(5) .
F30 C47 1.323(5) .
F31 C48 1.359(7) .
F32 C48 1.296(6) .
F33 C48 1.356(6) .
F34 C52 1.359(7) .
F35 C52 1.283(8) .
F36 C52 1.386(8) .
O1 N1 1.319(3) .
O2 N2 1.271(4) .
O3 N5 1.302(4) .
O4 N6 1.273(4) .
O5 C24 1.248(4) .
O6 C26 1.255(4) .
O7 C29 1.252(5) .
O8 C31 1.242(4) .
O9 C34 1.250(4) .
O10 C36 1.244(4) .
O11 C39 1.253(4) .
O12 C41 1.247(4) .
O13 C44 1.264(4) .
O14 C46 1.253(5) .
O15 C49 1.234(6) .
O16 C51 1.244(5) .
N2 C0AA 1.363(4) .
N2 C2AA 1.498(4) .
N1 C0AA 1.316(4) .
N1 C1AA 1.503(4) .
N3 N4 1.361(4) .
N3 C9 1.319(4) .
N4 C10 1.332(4) .
N4 C11 1.460(4) .
N5 C12 1.325(5) .
N5 C13 1.504(4) .
N6 C12 1.356(5) .
N6 C14 1.499(5) .
N7 N8 1.356(4) .
N7 C21 1.330(5) .
N7 C22 1.467(5) .
N8 C20 1.322(5) .
C0AA C8 1.440(4) .
C1AA C2AA 1.565(5) .
C1AA C4 1.524(5) .
C1AA C5 1.525(5) .
C2AA C6 1.521(6) .
C2AA C7 1.523(5) .
C4 H4A 0.9600 .
C4 H4B 0.9600 .
C4 H4C 0.9600 .
C5 H5A 0.9600 .
C5 H5B 0.9600 .
C5 H5C 0.9600 .
C6 H6A 0.9600 .
C6 H6B 0.9600 .
C6 H6C 0.9600 .
C7 H7A 0.9600 .
C7 H7B 0.9600 .
C7 H7C 0.9600 .
C8 C9 1.408(5) .
C8 C10 1.393(4) .
C9 H9 0.9300 .
C10 H10 0.9300 .
C11 H11A 0.9600 .
C11 H11B 0.9600 .
C11 H11C 0.9600 .
C12 C19 1.439(5) .
C13 C14 1.540(5) .
C13 C15 1.512(5) .
C13 C16 1.540(6) .
C14 C17 1.523(6) .
C14 C18 1.527(7) .
C15 H15A 0.9600 .
C15 H15B 0.9600 .
C15 H15C 0.9600 .
C16 H16A 0.9600 .
C16 H16B 0.9600 .
C16 H16C 0.9600 .
C17 H17A 0.9600 .
C17 H17B 0.9600 .
C17 H17C 0.9600 .
C18 H18A 0.9600 .
C18 H18B 0.9600 .
C18 H18C 0.9600 .
C19 C20 1.406(5) .
C19 C21 1.392(5) .
C20 H20 0.9300 .
C21 H21 0.9300 .
C22 H22A 0.9600 .
C22 H22B 0.9600 .
C22 H22C 0.9600 .
C23 C24 1.536(5) .
C24 C25 1.393(5) .
C25 H25 0.9300 .
C25 C26 1.382(5) .
C26 C27 1.536(5) .
C28 C29 1.540(5) .
C29 C30 1.382(6) .
C30 H30 0.9300 .
C30 C31 1.398(6) .
C31 C32 1.538(6) .
C33 C34 1.544(4) .
C34 C35 1.381(5) .
C35 H35 0.9300 .
C35 C36 1.398(5) .
C36 C37 1.537(5) .
C37 F18A 1.375(7) .
C37 F17A 1.283(7) .
C37 F16A 1.327(7) .
C38 C39 1.544(5) .
C39 C40 1.383(6) .
C40 H40 0.9300 .
C40 C41 1.390(6) .
C41 C42 1.545(5) .
C43 C44 1.528(5) .
C44 C45 1.381(5) .
C45 H45 0.9300 .
C45 C46 1.387(6) .
C46 C47 1.539(5) .
C48 C49 1.547(7) .
C48 F32A 1.356(8) .
C48 F33A 1.386(7) .
C48 F31A 1.315(8) .
C49 C50 1.397(7) .
C50 H50 0.9300 .
C50 C51 1.382(7) .
C51 C52 1.540(7) .
C52 F34A 1.339(7) .
C52 F35A 1.400(8) .
C52 F36A 1.299(8) .

loop_
_geom_torsion_atom_site_label_1
_geom_torsion_atom_site_label_2
_geom_torsion_atom_site_label_3
_geom_torsion_atom_site_label_4
_geom_torsion
Tb1 O1 N1 C0AA -84.2(4)
Tb1 O1 N1 C1AA 107.9(3)
Tb1 O3 N5 C12 -90.1(4)
Tb1 O3 N5 C13 103.2(3)
Tb1 O7 C29 C28 167.8(2)
Tb1 O7 C29 C30 -10.1(6)
Tb1 O8 C31 C30 -5.0(6)
Tb1 O8 C31 C32 174.8(2)
Tb1 O9 C34 C33 169.6(2)
Tb1 O9 C34 C35 -11.6(5)
Tb1 O10 C36 C35 20.4(5)
Tb1 O10 C36 C37 -158.6(2)
Tb1 O11 C39 C38 -161.0(2)
Tb1 O11 C39 C40 17.3(6)
Tb1 O12 C41 C40 -11.2(5)
Tb1 O12 C41 C42 171.5(2)
Cu1 O5 C24 C23 -176.6(2)
Cu1 O5 C24 C25 1.5(5)
Cu1 O6 C26 C25 2.2(5)
Cu1 O6 C26 C27 -177.1(2)
Cu1 N3 N4 C10 171.8(2)
Cu1 N3 N4 C11 -6.1(5)
Cu1 N3 C9 C8 -172.8(2)
Cu2 O13 C44 C43 179.0(2)
Cu2 O13 C44 C45 0.4(6)
Cu2 O14 C46 C45 -1.9(6)
Cu2 O14 C46 C47 176.7(2)
Cu2 O15 C49 C48 172.7(3)
Cu2 O15 C49 C50 -5.2(8)
Cu2 O16 C51 C50 0.9(7)
Cu2 O16 C51 C52 -176.6(3)
Cu2 N8 C20 C19 175.8(2)
F1 C23 C24 O5 76.8(4)
F1 C23 C24 C25 -101.5(5)
F2 C23 C24 O5 -162.3(3)
F2 C23 C24 C25 19.4(5)
F3 C23 C24 O5 -43.3(5)
F3 C23 C24 C25 138.4(4)
F7 C28 C29 O7 49.4(5)
F7 C28 C29 C30 -132.5(4)
F8 C28 C29 O7 -70.8(4)
F8 C28 C29 C30 107.3(4)
F9 C28 C29 O7 168.9(3)
F9 C28 C29 C30 -13.0(5)
F13 C33 C34 O9 -165.4(3)
F13 C33 C34 C35 15.7(5)
F14 C33 C34 O9 -43.0(4)
F14 C33 C34 C35 138.1(4)
F15 C33 C34 O9 74.6(4)
F15 C33 C34 C35 -104.3(4)
F19 C38 C39 O11 69.9(5)
F19 C38 C39 C40 -108.6(4)
F20 C38 C39 O11 -170.3(4)
F20 C38 C39 C40 11.2(5)
F21 C38 C39 O11 -45.9(5)
F21 C38 C39 C40 135.6(4)
F25 C43 C44 O13 42.6(5)
F25 C43 C44 C45 -138.7(4)
F26 C43 C44 O13 -73.4(5)
F26 C43 C44 C45 105.3(4)
F27 C43 C44 O13 163.1(4)
F27 C43 C44 C45 -18.2(6)
F31 C48 C49 O15 -87.7(6)
F31 C48 C49 C50 90.5(7)
F32 C48 C49 O15 33.9(7)
F32 C48 C49 C50 -148.0(6)
F33 C48 C49 O15 157.7(5)
F33 C48 C49 C50 -24.2(7)
O1 N1 C0AA N2 179.8(3)
O1 N1 C0AA C8 -3.2(5)
O1 N1 C1AA C2AA -168.6(3)
O1 N1 C1AA C4 -47.1(4)
O1 N1 C1AA C5 72.6(4)
O2 N2 C0AA N1 -178.7(3)
O2 N2 C0AA C8 4.3(5)
O2 N2 C2AA C1AA -168.0(3)
O2 N2 C2AA C6 73.4(4)
O2 N2 C2AA C7 -46.4(5)
O3 N5 C12 N6 -177.4(3)
O3 N5 C12 C19 -0.1(5)
O3 N5 C13 C14 -169.8(3)
O3 N5 C13 C15 -46.8(5)
O3 N5 C13 C16 71.3(4)
O4 N6 C12 N5 177.0(3)
O4 N6 C12 C19 -0.3(6)
O4 N6 C14 C13 -164.0(3)
O4 N6 C14 C17 -41.9(6)
O4 N6 C14 C18 78.3(5)
O5 C24 C25 C26 -4.8(7)
O6 C26 C27 F4 -49.6(4)
O6 C26 C27 F5 -171.3(4)
O6 C26 C27 F6 68.1(4)
O7 C29 C30 C31 2.1(6)
O8 C31 C32 F10 173.7(3)
O8 C31 C32 F11 -65.0(4)
O8 C31 C32 F12 53.4(5)
O9 C34 C35 C36 -3.0(6)
O10 C36 C37 F16 -135.7(4)
O10 C36 C37 F17 -17.9(5)
O10 C36 C37 F18 101.1(5)
O10 C36 C37 F18A 73.2(6)
O10 C36 C37 F17A -44.4(6)
O10 C36 C37 F16A -172.1(6)
O11 C39 C40 C41 0.2(6)
O12 C41 C42 F22 -154.6(3)
O12 C41 C42 F23 -33.7(5)
O12 C41 C42 F24 84.7(4)
O13 C44 C45 C46 -1.5(6)
O14 C46 C47 F28 169.6(3)
O14 C46 C47 F29 -69.9(4)
O14 C46 C47 F30 47.6(5)
O15 C49 C50 C51 1.9(9)
O16 C51 C52 F34 176.3(6)
O16 C51 C52 F35 -58.3(7)
O16 C51 C52 F36 62.5(7)
O16 C51 C52 F34A -154.9(6)
O16 C51 C52 F35A -39.9(7)
O16 C51 C52 F36A 78.0(7)
N2 C0AA C8 C9 -13.8(5)
N2 C0AA C8 C10 160.0(3)
N1 C0AA C8 C9 169.7(3)
N1 C0AA C8 C10 -16.5(5)
N1 C1AA C2AA N2 -22.2(3)
N1 C1AA C2AA C6 91.7(3)
N1 C1AA C2AA C7 -139.9(3)
N3 N4 C10 C8 0.1(4)
N4 N3 C9 C8 0.2(4)
N5 C12 C19 C20 169.9(3)
N5 C12 C19 C21 -16.0(6)
N5 C13 C14 N6 -23.6(3)
N5 C13 C14 C17 -142.0(4)
N5 C13 C14 C18 89.6(4)
N6 C12 C19 C20 -13.3(6)
N6 C12 C19 C21 160.8(3)
N7 N8 C20 C19 -0.2(4)
N8 N7 C21 C19 -0.1(4)
C0AA N2 C2AA C1AA 18.6(4)
C0AA N2 C2AA C6 -100.0(3)
C0AA N2 C2AA C7 140.2(3)
C0AA N1 C1AA C2AA 22.1(4)
C0AA N1 C1AA C4 143.6(3)
C0AA N1 C1AA C5 -96.7(3)
C0AA C8 C9 N3 174.7(3)
C0AA C8 C10 N4 -175.0(3)
C1AA N1 C0AA N2 -11.4(4)
C1AA N1 C0AA C8 165.5(3)
C2AA N2 C0AA N1 -5.6(4)
C2AA N2 C0AA C8 177.4(3)
C4 C1AA C2AA N2 -140.4(3)
C4 C1AA C2AA C6 -26.4(4)
C4 C1AA C2AA C7 101.9(4)
C5 C1AA C2AA N2 89.9(3)
C5 C1AA C2AA C6 -156.1(3)
C5 C1AA C2AA C7 -27.8(5)
C9 N3 N4 C10 -0.2(4)
C9 N3 N4 C11 -178.2(3)
C9 C8 C10 N4 0.1(4)
C10 C8 C9 N3 -0.2(4)
C11 N4 C10 C8 177.8(3)
C12 N5 C13 C14 21.9(4)
C12 N5 C13 C15 144.9(3)
C12 N5 C13 C16 -97.0(4)
C12 N6 C14 C13 21.0(4)
C12 N6 C14 C17 143.1(4)
C12 N6 C14 C18 -96.7(4)
C12 C19 C20 N8 175.4(3)
C12 C19 C21 N7 -175.3(3)
C13 N5 C12 N6 -9.5(4)
C13 N5 C12 C19 167.7(3)
C14 N6 C12 N5 -8.1(4)
C14 N6 C12 C19 174.7(3)
C15 C13 C14 N6 -142.4(3)
C15 C13 C14 C17 99.3(5)
C15 C13 C14 C18 -29.2(5)
C16 C13 C14 N6 88.1(4)
C16 C13 C14 C17 -30.2(5)
C16 C13 C14 C18 -158.7(4)
C20 C19 C21 N7 -0.1(4)
C21 N7 N8 Cu2 -175.6(2)
C21 N7 N8 C20 0.2(4)
C21 C19 C20 N8 0.2(4)
C22 N7 N8 Cu2 11.0(5)
C22 N7 N8 C20 -173.3(4)
C22 N7 C21 C19 172.9(4)
C23 C24 C25 C26 173.3(4)
C24 C25 C26 O6 2.6(7)
C24 C25 C26 C27 -178.0(4)
C25 C26 C27 F4 130.9(4)
C25 C26 C27 F5 9.2(6)
C25 C26 C27 F6 -111.3(4)
C28 C29 C30 C31 -175.6(3)
C29 C30 C31 O8 5.8(6)
C29 C30 C31 C32 -174.0(3)
C30 C31 C32 F10 -6.5(5)
C30 C31 C32 F11 114.8(4)
C30 C31 C32 F12 -126.8(4)
C33 C34 C35 C36 175.8(3)
C34 C35 C36 O10 -1.6(6)
C34 C35 C36 C37 177.4(3)
C35 C36 C37 F16 45.2(5)
C35 C36 C37 F17 163.0(4)
C35 C36 C37 F18 -78.0(5)
C35 C36 C37 F18A -105.9(6)
C35 C36 C37 F17A 136.4(6)
C35 C36 C37 F16A 8.8(7)
C38 C39 C40 C41 178.4(3)
C39 C40 C41 O12 -3.0(6)
C39 C40 C41 C42 174.2(3)
C40 C41 C42 F22 27.9(5)
C40 C41 C42 F23 148.8(3)
C40 C41 C42 F24 -92.9(4)
C43 C44 C45 C46 -180.0(4)
C44 C45 C46 O14 2.3(6)
C44 C45 C46 C47 -176.2(3)
C45 C46 C47 F28 -11.7(5)
C45 C46 C47 F29 108.9(4)
C45 C46 C47 F30 -133.7(4)
C48 C49 C50 C51 -175.9(5)
C49 C50 C51 O16 0.5(9)
C49 C50 C51 C52 177.8(5)
C50 C51 C52 F34 -1.4(8)
C50 C51 C52 F35 124.0(7)
C50 C51 C52 F36 -115.3(6)
C50 C51 C52 F34A 27.4(8)
C50 C51 C52 F35A 142.3(6)
C50 C51 C52 F36A -99.8(7)
F32A C48 C49 O15 -52.5(8)
F32A C48 C49 C50 125.6(7)
F33A C48 C49 O15 60.9(7)
F33A C48 C49 C50 -121.0(7)
F31A C48 C49 O15 -179.9(6)
F31A C48 C49 C50 -1.8(9)

loop_
_platon_squeeze_void_nr
_platon_squeeze_void_average_x
_platon_squeeze_void_average_y
_platon_squeeze_void_average_z
_platon_squeeze_void_volume
_platon_squeeze_void_count_electrons
_platon_squeeze_void_content
1 -0.041 0.000 -0.006 872 188 ' '
2 0.500 0.500 1.000 245 54 ' '
